data_7017055
loop_
_publ_author_name
'Shiells, Emma J.'
'Natrajan, Louise S.'
'Sykes, Daniel'
'Tropiano, Manuel'
'Cooper, Paul'
'Kenwright, Alan M.'
'Faulkner, Stephen'

_publ_section_title
;
 Lanthanide complexes of DOTA monoamide derivatives bearing an
 isophthalate pendent arm.
;
_journal_issue 43
_journal_name_full 'Dalton transactions (Cambridge, England : 2003)'
_journal_page_first 11451
_journal_page_last 11457
_journal_paper_doi 10.1039/c1dt11029b
_journal_volume 40
_journal_year 2011
_chemical_formula_sum 'C26 H50 N5 O18 Tb'
_chemical_formula_weight 879.63
_chemical_name_systematic
;
?
;
_space_group_IT_number 2
_symmetry_cell_setting triclinic
_symmetry_space_group_name_Hall '-P 1'
_symmetry_space_group_name_H-M 'P -1'
_atom_sites_solution_hydrogens geom
_atom_sites_solution_primary direct
_atom_sites_solution_secondary difmap
_audit_creation_method SHELXL-97
_cell_angle_alpha 102.2300(10)
_cell_angle_beta 92.1330(10)
_cell_angle_gamma 102.1370(10)
_cell_formula_units_Z 4
_cell_length_a 9.9372(4)
_cell_length_b 17.2053(6)
_cell_length_c 20.8810(8)
_cell_measurement_reflns_used 7963
_cell_measurement_temperature 150(2)
_cell_measurement_theta_max 25.12
_cell_measurement_theta_min 2.48
_cell_volume 3398.6(2)
_computing_cell_refinement 'Bruker SAINT'
_computing_data_collection 'Bruker APEX2'
_computing_data_reduction 'Bruker SAINT'
_computing_molecular_graphics 'Bruker SHELXTL'
_computing_publication_material 'Bruker SHELXTL and local programs'
_computing_structure_refinement 'Bruker SHELXTL'
_computing_structure_solution 'Bruker SHELXTL'
_diffrn_ambient_temperature 150(2)
_diffrn_measured_fraction_theta_full 0.987
_diffrn_measured_fraction_theta_max 0.987
_diffrn_measurement_device_type 'Bruker APEXII CCD diffractometer'
_diffrn_measurement_method '\w rotation with narrow frames'
_diffrn_radiation_monochromator 'silicon 111'
_diffrn_radiation_source 'Daresbury SRS station 9.8'
_diffrn_radiation_type Synchrotron
_diffrn_radiation_wavelength 0.68130
_diffrn_reflns_av_R_equivalents 0.0427
_diffrn_reflns_av_sigmaI/netI 0.0638
_diffrn_reflns_limit_h_max 12
_diffrn_reflns_limit_h_min -12
_diffrn_reflns_limit_k_max 21
_diffrn_reflns_limit_k_min -21
_diffrn_reflns_limit_l_max 26
_diffrn_reflns_limit_l_min -26
_diffrn_reflns_number 29715
_diffrn_reflns_theta_full 25.20
_diffrn_reflns_theta_max 25.20
_diffrn_reflns_theta_min 1.35
_diffrn_standards_number 0
_exptl_absorpt_coefficient_mu 2.167
_exptl_absorpt_correction_T_max 0.9787
_exptl_absorpt_correction_T_min 0.8994
_exptl_absorpt_correction_type semi-empirical
_exptl_absorpt_process_details 'Equivalent and repeated reflections'
_exptl_crystal_colour Colourless
_exptl_crystal_density_diffrn 1.719
_exptl_crystal_density_method 'not measured'
_exptl_crystal_description Needle
_exptl_crystal_F_000 1800
_exptl_crystal_size_max 0.05
_exptl_crystal_size_mid 0.03
_exptl_crystal_size_min 0.01
_refine_diff_density_max 1.391
_refine_diff_density_min -1.954
_refine_diff_density_rms 0.118
_refine_ls_extinction_method none
_refine_ls_goodness_of_fit_ref 0.977
_refine_ls_hydrogen_treatment constr
_refine_ls_matrix_type full
_refine_ls_number_parameters 901
_refine_ls_number_reflns 13744
_refine_ls_number_restraints 0
_refine_ls_restrained_S_all 0.977
_refine_ls_R_factor_all 0.0646
_refine_ls_R_factor_gt 0.0382
_refine_ls_shift/su_max 0.005
_refine_ls_shift/su_mean 0.001
_refine_ls_structure_factor_coef Fsqd
_refine_ls_weighting_details 'calc w=1/[\s^2^(Fo^2^)+(0.0503P)^2^+0.0000P] where P=(Fo^2^+2Fc^2^)/3'
_refine_ls_weighting_scheme calc
_refine_ls_wR_factor_gt 0.0921
_refine_ls_wR_factor_ref 0.1021
_reflns_number_gt 9610
_reflns_number_total 13744
_reflns_threshold_expression I>2\s(I)
_cod_data_source_file c1dt11029b.txt
_cod_data_source_block ejs1305a
_cod_depositor_comments
;
The following automatic conversions were performed:

'_symmetry_cell_setting' value 'Triclinic' changed to 'triclinic'
according to /home/saulius/struct/CIF-dictionaries/cif_core.dic
dictionary named 'cif_core.dic' version 2.4.1 from 2010-06-29.

Automatic conversion script
Id: cif_fix_values 1715 2011-07-08 13:25:40Z adriana 
;
_cod_original_sg_symbol_H-M P-1
_cod_database_code 7017055

loop_
_symmetry_equiv_pos_as_xyz
'x, y, z'
'-x, -y, -z'

loop_
_atom_site_label
_atom_site_type_symbol
_atom_site_fract_x
_atom_site_fract_y
_atom_site_fract_z
_atom_site_U_iso_or_equiv
_atom_site_adp_type
_atom_site_occupancy
_atom_site_symmetry_multiplicity
_atom_site_calc_flag
_atom_site_refinement_flags
Tb1 Tb 0.23310(2) 0.324721(13) 0.703444(11) 0.01849(7) Uani 1 1 d .
Tb2 Tb 0.75345(2) 0.183764(13) 0.297137(11) 0.01932(8) Uani 1 1 d .
O1 O 0.1435(4) 0.2192(2) 0.76065(18) 0.0286(8) Uani 1 1 d .
O2 O 0.3024(4) 0.2045(2) 0.65315(18) 0.0266(8) Uani 1 1 d .
O3 O 0.2999(4) 0.1046(2) 0.5655(2) 0.0381(10) Uani 1 1 d .
O4 O 0.0157(3) 0.2641(2) 0.65348(18) 0.0249(8) Uani 1 1 d .
O5 O -0.1963(4) 0.2662(2) 0.6179(2) 0.0309(9) Uani 1 1 d .
O6 O 0.1100(4) 0.3861(2) 0.78721(18) 0.0270(8) Uani 1 1 d .
O7 O 0.0824(4) 0.4912(2) 0.86499(19) 0.0351(10) Uani 1 1 d .
O8 O 0.3938(3) 0.3289(2) 0.79406(17) 0.0219(8) Uani 1 1 d .
O9 O 0.2502(4) 0.4247(3) 0.98218(19) 0.0350(10) Uani 1 1 d .
O10 O 0.3192(4) 0.4227(3) 1.0847(2) 0.0454(12) Uani 1 1 d .
O11 O 0.8589(4) 0.2868(3) 1.03666(19) 0.0391(11) Uani 1 1 d .
O12 O 0.7263(4) 0.3089(2) 1.11888(19) 0.0266(8) Uani 1 1 d .
O50 O 0.9730(4) 0.2507(2) 0.34740(18) 0.0269(8) Uani 1 1 d .
O51 O 1.1871(4) 0.2504(2) 0.3837(2) 0.0353(9) Uani 1 1 d .
O52 O 0.6700(4) 0.3017(2) 0.33859(18) 0.0287(9) Uani 1 1 d .
O53 O 0.6182(5) 0.3937(2) 0.4209(2) 0.0444(11) Uani 1 1 d .
O54 O 0.8810(3) 0.1196(2) 0.21679(18) 0.0254(8) Uani 1 1 d .
O55 O 0.9134(4) 0.0141(2) 0.14039(19) 0.0349(10) Uani 1 1 d .
O56 O 0.5948(3) 0.1710(2) 0.20436(17) 0.0226(8) Uani 1 1 d .
O57 O 0.1385(4) 0.2110(3) -0.04193(19) 0.0370(10) Uani 1 1 d .
O58 O 0.2727(3) 0.1883(2) -0.12394(17) 0.0229(8) Uani 1 1 d .
O59 O 0.7469(4) 0.0744(2) 0.01790(19) 0.0334(9) Uani 1 1 d .
O60 O 0.6802(4) 0.0728(3) -0.0860(2) 0.0405(11) Uani 1 1 d .
O76 O 0.8498(4) 0.2857(2) 0.23765(18) 0.0277(8) Uani 1 1 d .
O80 O 0.8333(4) 0.5076(2) 0.8154(2) 0.0365(10) Uani 1 1 d .
O81 O 0.8594(4) 0.2941(2) 0.8130(2) 0.0329(9) Uani 1 1 d .
O82 O 0.8763(4) 0.1338(2) 0.7489(2) 0.0351(9) Uani 1 1 d .
O83 O 0.7727(4) 0.1043(2) 0.6208(2) 0.0386(9) Uani 1 1 d .
O84 O 0.9792(9) 0.5816(4) 0.5864(5) 0.153(4) Uani 1 1 d .
O85 O 0.5132(4) 0.0349(2) 0.5652(2) 0.0391(10) Uani 1 1 d .
O86 O 0.7245(6) 0.4796(3) 0.5483(3) 0.0702(16) Uani 1 1 d .
O87 O 0.1152(5) 0.0110(3) 0.4618(2) 0.0456(11) Uani 1 1 d .
O88 O 0.3539(6) 0.3899(3) 0.3685(3) 0.0675(16) Uani 1 1 d .
O89 O 0.1307(4) 0.2054(2) 0.1840(2) 0.0363(10) Uani 1 1 d .
O90 O 0.1280(5) 0.3678(3) 0.2510(2) 0.0462(11) Uani 1 1 d .
O91 O 0.1620(4) 0.9927(2) 0.18599(19) 0.0339(9) Uani 1 1 d .
N1 N 0.2596(4) 0.3100(2) 0.5777(2) 0.0216(9) Uani 1 1 d .
N2 N 0.1142(4) 0.4263(2) 0.6538(2) 0.0210(9) Uani 1 1 d .
N3 N 0.3502(4) 0.4792(2) 0.7556(2) 0.0223(9) Uani 1 1 d .
N4 N 0.4973(4) 0.3617(2) 0.6806(2) 0.0213(9) Uani 1 1 d .
N5 N 0.6076(4) 0.3295(3) 0.8385(2) 0.0225(9) Uani 1 1 d .
N50 N 0.8782(4) 0.0908(3) 0.3522(2) 0.0237(9) Uani 1 1 d .
N51 N 0.7203(4) 0.2072(3) 0.4224(2) 0.0259(10) Uani 1 1 d .
N52 N 0.4867(4) 0.1410(2) 0.3184(2) 0.0215(9) Uani 1 1 d .
N53 N 0.6441(4) 0.0257(2) 0.2503(2) 0.0227(9) Uani 1 1 d .
N54 N 0.3810(4) 0.1672(3) 0.1570(2) 0.0234(9) Uani 1 1 d .
C1 C 0.2816(5) 0.1731(3) 0.5921(3) 0.0261(12) Uani 1 1 d .
C2 C 0.2258(6) 0.2215(3) 0.5485(3) 0.0292(12) Uani 1 1 d .
H2A H 0.2649 0.2115 0.5054 0.035 Uiso 1 1 calc R
H2B H 0.1242 0.2021 0.5408 0.035 Uiso 1 1 calc R
C3 C 0.1591(5) 0.3472(3) 0.5457(3) 0.0234(11) Uani 1 1 d .
H3A H 0.0662 0.3104 0.5397 0.028 Uiso 1 1 calc R
H3B H 0.1875 0.3531 0.5018 0.028 Uiso 1 1 calc R
C4 C 0.1525(5) 0.4293(3) 0.5866(3) 0.0254(11) Uani 1 1 d .
H4A H 0.2437 0.4671 0.5894 0.030 Uiso 1 1 calc R
H4B H 0.0841 0.4514 0.5645 0.030 Uiso 1 1 calc R
C5 C -0.0360(5) 0.3939(3) 0.6531(3) 0.0264(12) Uani 1 1 d .
H5A H -0.0847 0.4124 0.6189 0.032 Uiso 1 1 calc R
H5B H -0.0671 0.4168 0.6961 0.032 Uiso 1 1 calc R
C6 C -0.0765(5) 0.3008(3) 0.6397(3) 0.0245(11) Uani 1 1 d .
C7 C 0.1533(5) 0.5113(3) 0.6954(3) 0.0259(11) Uani 1 1 d .
H7A H 0.1007 0.5149 0.7349 0.031 Uiso 1 1 calc R
H7B H 0.1299 0.5501 0.6703 0.031 Uiso 1 1 calc R
C8 C 0.3070(5) 0.5335(3) 0.7161(3) 0.0248(11) Uani 1 1 d .
H8A H 0.3584 0.5308 0.6763 0.030 Uiso 1 1 calc R
H8B H 0.3321 0.5905 0.7422 0.030 Uiso 1 1 calc R
C9 C 0.3017(5) 0.4992(3) 0.8219(3) 0.0254(12) Uani 1 1 d .
H9A H 0.3102 0.5588 0.8353 0.031 Uiso 1 1 calc R
H9B H 0.3618 0.4836 0.8536 0.031 Uiso 1 1 calc R
C10 C 0.1528(5) 0.4561(3) 0.8249(3) 0.0249(12) Uani 1 1 d .
C11 C 0.5038(5) 0.4938(3) 0.7605(3) 0.0242(11) Uani 1 1 d .
H11A H 0.5356 0.4739 0.7982 0.029 Uiso 1 1 calc R
H11B H 0.5437 0.5532 0.7686 0.029 Uiso 1 1 calc R
C12 C 0.5548(5) 0.4509(3) 0.6980(3) 0.0262(12) Uani 1 1 d .
H12A H 0.5298 0.4746 0.6612 0.031 Uiso 1 1 calc R
H12B H 0.6568 0.4610 0.7035 0.031 Uiso 1 1 calc R
C13 C 0.5123(5) 0.3305(3) 0.6091(2) 0.0246(11) Uani 1 1 d .
H13A H 0.5057 0.2709 0.6003 0.029 Uiso 1 1 calc R
H13B H 0.6045 0.3568 0.5982 0.029 Uiso 1 1 calc R
C14 C 0.4022(5) 0.3479(3) 0.5660(3) 0.0269(12) Uani 1 1 d .
H14A H 0.4122 0.4077 0.5737 0.032 Uiso 1 1 calc R
H14B H 0.4171 0.3276 0.5194 0.032 Uiso 1 1 calc R
C15 C 0.5720(5) 0.3203(3) 0.7209(3) 0.0243(11) Uani 1 1 d .
H15A H 0.6719 0.3458 0.7259 0.029 Uiso 1 1 calc R
H15B H 0.5596 0.2621 0.6987 0.029 Uiso 1 1 calc R
C16 C 0.5160(5) 0.3272(3) 0.7882(2) 0.0203(11) Uani 1 1 d .
C17 C 0.5807(5) 0.3379(3) 0.9058(2) 0.0201(10) Uani 1 1 d .
C18 C 0.4684(5) 0.3682(3) 0.9312(3) 0.0229(11) Uani 1 1 d .
H18 H 0.4048 0.3823 0.9029 0.027 Uiso 1 1 calc R
C19 C 0.4507(5) 0.3775(3) 0.9977(3) 0.0221(11) Uani 1 1 d .
C20 C 0.5413(5) 0.3567(3) 1.0394(3) 0.0209(11) Uani 1 1 d .
H20 H 0.5262 0.3616 1.0846 0.025 Uiso 1 1 calc R
C21 C 0.6549(5) 0.3285(3) 1.0150(2) 0.0201(10) Uani 1 1 d .
C22 C 0.6749(5) 0.3195(3) 0.9478(3) 0.0212(11) Uani 1 1 d .
H22 H 0.7529 0.3008 0.9311 0.025 Uiso 1 1 calc R
C23 C 0.3346(5) 0.4104(3) 1.0267(3) 0.0243(12) Uani 1 1 d .
C24 C 0.1332(6) 0.4567(4) 1.0068(3) 0.0407(16) Uani 1 1 d .
H24A H 0.0779 0.4652 0.9700 0.061 Uiso 1 1 calc R
H24B H 0.1667 0.5088 1.0385 0.061 Uiso 1 1 calc R
H24C H 0.0760 0.4178 1.0283 0.061 Uiso 1 1 calc R
C25 C 0.7490(5) 0.3070(3) 1.0628(3) 0.0234(11) Uani 1 1 d .
C26 C 0.9537(7) 0.2674(5) 1.0831(3) 0.0504(19) Uani 1 1 d .
H26A H 1.0328 0.2530 1.0606 0.076 Uiso 1 1 calc R
H26B H 0.9056 0.2212 1.1002 0.076 Uiso 1 1 calc R
H26C H 0.9862 0.3149 1.1196 0.076 Uiso 1 1 calc R
C50 C 1.0659(5) 0.2154(3) 0.3626(3) 0.0261(12) Uani 1 1 d .
C51 C 1.0275(5) 0.1239(3) 0.3524(3) 0.0280(12) Uani 1 1 d .
H51A H 1.0589 0.0993 0.3099 0.034 Uiso 1 1 calc R
H51B H 1.0770 0.1077 0.3876 0.034 Uiso 1 1 calc R
C52 C 0.8411(6) 0.0942(3) 0.4208(3) 0.0291(12) Uani 1 1 d .
H52A H 0.9131 0.0776 0.4454 0.035 Uiso 1 1 calc R
H52B H 0.7529 0.0544 0.4201 0.035 Uiso 1 1 calc R
C53 C 0.8261(6) 0.1776(3) 0.4568(3) 0.0291(12) Uani 1 1 d .
H53A H 0.8001 0.1751 0.5017 0.035 Uiso 1 1 calc R
H53B H 0.9162 0.2169 0.4608 0.035 Uiso 1 1 calc R
C54 C 0.7368(6) 0.2961(3) 0.4481(3) 0.0335(13) Uani 1 1 d .
H54A H 0.8364 0.3226 0.4567 0.040 Uiso 1 1 calc R
H54B H 0.6939 0.3059 0.4903 0.040 Uiso 1 1 calc R
C55 C 0.6695(6) 0.3337(3) 0.3990(3) 0.0359(14) Uani 1 1 d .
C56 C 0.5801(5) 0.1643(3) 0.4342(3) 0.0251(11) Uani 1 1 d .
H56A H 0.5620 0.1857 0.4802 0.030 Uiso 1 1 calc R
H56B H 0.5782 0.1055 0.4290 0.030 Uiso 1 1 calc R
C57 C 0.4651(5) 0.1737(3) 0.3882(3) 0.0248(11) Uani 1 1 d .
H57A H 0.3750 0.1442 0.3988 0.030 Uiso 1 1 calc R
H57B H 0.4632 0.2322 0.3946 0.030 Uiso 1 1 calc R
C58 C 0.4100(5) 0.1779(3) 0.2748(3) 0.0260(12) Uani 1 1 d .
H58A H 0.4165 0.2360 0.2956 0.031 Uiso 1 1 calc R
H58B H 0.3113 0.1495 0.2687 0.031 Uiso 1 1 calc R
C59 C 0.4697(5) 0.1710(3) 0.2082(3) 0.0214(11) Uani 1 1 d .
C60 C 0.4336(5) 0.0515(3) 0.3037(3) 0.0251(11) Uani 1 1 d .
H60A H 0.3315 0.0393 0.2965 0.030 Uiso 1 1 calc R
H60B H 0.4580 0.0305 0.3421 0.030 Uiso 1 1 calc R
C61 C 0.4906(5) 0.0078(3) 0.2436(3) 0.0260(12) Uani 1 1 d .
H61A H 0.4542 -0.0517 0.2370 0.031 Uiso 1 1 calc R
H61B H 0.4590 0.0250 0.2043 0.031 Uiso 1 1 calc R
C62 C 0.6960(5) 0.0025(3) 0.1853(3) 0.0289(12) Uani 1 1 d .
H62A H 0.6334 0.0126 0.1515 0.035 Uiso 1 1 calc R
H62B H 0.6932 -0.0567 0.1755 0.035 Uiso 1 1 calc R
C63 C 0.8421(6) 0.0484(3) 0.1803(3) 0.0276(12) Uani 1 1 d .
C64 C 0.6888(5) -0.0233(3) 0.2943(3) 0.0272(12) Uani 1 1 d .
H64A H 0.6667 -0.0815 0.2712 0.033 Uiso 1 1 calc R
H64B H 0.6365 -0.0179 0.3339 0.033 Uiso 1 1 calc R
C65 C 0.8424(5) 0.0032(3) 0.3156(3) 0.0271(12) Uani 1 1 d .
H65A H 0.8676 -0.0315 0.3442 0.033 Uiso 1 1 calc R
H65B H 0.8956 -0.0037 0.2765 0.033 Uiso 1 1 calc R
C66 C 0.4113(5) 0.1581(3) 0.0902(2) 0.0204(10) Uani 1 1 d .
C67 C 0.3195(5) 0.1769(3) 0.0473(3) 0.0215(11) Uani 1 1 d .
H67 H 0.2413 0.1960 0.0633 0.026 Uiso 1 1 calc R
C68 C 0.3411(5) 0.1681(3) -0.0190(3) 0.0229(11) Uani 1 1 d .
C69 C 0.4549(5) 0.1393(3) -0.0428(3) 0.0224(11) Uani 1 1 d .
H69 H 0.4708 0.1340 -0.0879 0.027 Uiso 1 1 calc R
C70 C 0.5447(5) 0.1186(3) -0.0005(3) 0.0208(11) Uani 1 1 d .
C71 C 0.5241(5) 0.1287(3) 0.0668(2) 0.0206(10) Uani 1 1 d .
H71 H 0.5870 0.1155 0.0960 0.025 Uiso 1 1 calc R
C72 C 0.2492(5) 0.1891(3) -0.0681(3) 0.0246(12) Uani 1 1 d .
C73 C 0.0448(6) 0.2320(5) -0.0869(3) 0.051(2) Uani 1 1 d .
H73A H -0.0331 0.2471 -0.0637 0.076 Uiso 1 1 calc R
H73B H 0.0103 0.1850 -0.1236 0.076 Uiso 1 1 calc R
H73C H 0.0937 0.2781 -0.1038 0.076 Uiso 1 1 calc R
C74 C 0.6631(5) 0.0866(3) -0.0276(3) 0.0258(12) Uani 1 1 d .
C75 C 0.8660(6) 0.0441(4) -0.0051(3) 0.0415(16) Uani 1 1 d .
H75A H 0.9210 0.0371 0.0324 0.062 Uiso 1 1 calc R
H75B H 0.9226 0.0832 -0.0267 0.062 Uiso 1 1 calc R
H75C H 0.8351 -0.0086 -0.0364 0.062 Uiso 1 1 calc R

loop_
_atom_site_aniso_label
_atom_site_aniso_U_11
_atom_site_aniso_U_22
_atom_site_aniso_U_33
_atom_site_aniso_U_23
_atom_site_aniso_U_13
_atom_site_aniso_U_12
Tb1 0.01793(13) 0.01911(13) 0.01983(15) 0.00505(10) 0.00186(10) 0.00651(10)
Tb2 0.01998(13) 0.01998(13) 0.01974(15) 0.00574(10) 0.00170(10) 0.00699(11)
O1 0.030(2) 0.0305(19) 0.027(2) 0.0139(17) 0.0028(16) 0.0026(17)
O2 0.032(2) 0.0219(18) 0.027(2) 0.0058(15) 0.0059(16) 0.0098(16)
O3 0.046(2) 0.0254(19) 0.042(3) 0.0000(18) -0.0023(19) 0.0165(18)
O4 0.0201(17) 0.0231(18) 0.030(2) 0.0050(15) -0.0049(15) 0.0032(15)
O5 0.0227(19) 0.031(2) 0.038(2) 0.0070(18) 0.0010(17) 0.0060(17)
O6 0.0243(19) 0.0311(19) 0.026(2) 0.0041(16) 0.0071(16) 0.0093(16)
O7 0.036(2) 0.046(2) 0.028(2) 0.0029(18) 0.0086(17) 0.0232(19)
O8 0.0194(17) 0.0292(18) 0.0210(19) 0.0080(15) 0.0057(14) 0.0108(15)
O9 0.031(2) 0.057(3) 0.027(2) 0.0107(19) 0.0062(17) 0.029(2)
O10 0.043(2) 0.077(3) 0.027(3) 0.009(2) 0.0072(19) 0.039(2)
O11 0.035(2) 0.073(3) 0.021(2) 0.015(2) 0.0043(17) 0.034(2)
O12 0.0283(19) 0.031(2) 0.026(2) 0.0110(16) 0.0018(16) 0.0147(17)
O50 0.0261(19) 0.0244(18) 0.031(2) 0.0079(16) -0.0017(16) 0.0058(16)
O51 0.023(2) 0.038(2) 0.041(3) 0.0056(19) -0.0032(17) 0.0050(18)
O52 0.040(2) 0.0226(18) 0.027(2) 0.0082(16) 0.0127(17) 0.0126(17)
O53 0.063(3) 0.023(2) 0.049(3) 0.0050(19) 0.019(2) 0.013(2)
O54 0.0242(18) 0.0271(19) 0.026(2) 0.0064(16) 0.0069(15) 0.0075(16)
O55 0.034(2) 0.042(2) 0.032(2) 0.0033(18) 0.0050(17) 0.0198(19)
O56 0.0168(17) 0.0320(19) 0.022(2) 0.0091(15) 0.0035(14) 0.0085(15)
O57 0.032(2) 0.068(3) 0.023(2) 0.016(2) 0.0047(17) 0.033(2)
O58 0.0264(18) 0.0263(18) 0.018(2) 0.0064(15) 0.0014(15) 0.0096(16)
O59 0.027(2) 0.054(2) 0.030(2) 0.0142(19) 0.0081(17) 0.0254(19)
O60 0.039(2) 0.066(3) 0.026(2) 0.009(2) 0.0069(18) 0.034(2)
O76 0.0287(19) 0.0268(19) 0.029(2) 0.0111(16) 0.0054(16) 0.0042(16)
O80 0.033(2) 0.047(2) 0.032(2) 0.0104(19) 0.0025(18) 0.0144(19)
O81 0.0234(19) 0.040(2) 0.040(2) 0.0097(18) 0.0099(17) 0.0143(17)
O82 0.032(2) 0.031(2) 0.038(3) 0.0075(18) -0.0001(18) 0.0001(17)
O83 0.044(2) 0.036(2) 0.033(2) 0.0085(18) -0.0022(18) 0.0022(19)
O84 0.132(7) 0.052(4) 0.249(11) -0.012(5) -0.121(7) 0.032(4)
O85 0.042(2) 0.033(2) 0.044(3) 0.0108(19) 0.0020(19) 0.0094(18)
O86 0.090(4) 0.042(3) 0.069(4) 0.001(3) 0.024(3) 0.000(3)
O87 0.052(3) 0.046(2) 0.042(3) 0.011(2) -0.005(2) 0.018(2)
O88 0.104(4) 0.040(3) 0.072(4) 0.026(3) 0.037(3) 0.028(3)
O89 0.026(2) 0.043(2) 0.047(3) 0.016(2) 0.0114(18) 0.0165(18)
O90 0.050(3) 0.043(2) 0.037(3) 0.009(2) -0.001(2) -0.007(2)
O91 0.033(2) 0.041(2) 0.030(2) 0.0098(18) 0.0059(17) 0.0121(18)
N1 0.024(2) 0.022(2) 0.020(2) 0.0038(17) 0.0014(17) 0.0086(18)
N2 0.022(2) 0.019(2) 0.022(2) 0.0045(17) -0.0001(17) 0.0056(17)
N3 0.020(2) 0.019(2) 0.027(2) 0.0019(18) 0.0016(18) 0.0058(18)
N4 0.019(2) 0.025(2) 0.021(2) 0.0072(18) 0.0024(17) 0.0073(18)
N5 0.024(2) 0.029(2) 0.019(2) 0.0118(18) 0.0022(18) 0.0103(19)
N50 0.020(2) 0.027(2) 0.026(2) 0.0100(19) 0.0025(18) 0.0067(18)
N51 0.028(2) 0.023(2) 0.026(3) 0.0057(19) 0.0025(19) 0.0055(19)
N52 0.023(2) 0.026(2) 0.018(2) 0.0081(18) 0.0019(17) 0.0064(18)
N53 0.024(2) 0.021(2) 0.022(2) 0.0024(18) -0.0019(18) 0.0060(18)
N54 0.020(2) 0.035(2) 0.019(2) 0.0090(19) 0.0044(17) 0.0108(19)
C1 0.023(3) 0.025(3) 0.030(3) 0.002(2) 0.005(2) 0.008(2)
C2 0.035(3) 0.028(3) 0.024(3) -0.001(2) -0.001(2) 0.013(2)
C3 0.024(3) 0.030(3) 0.021(3) 0.014(2) 0.000(2) 0.010(2)
C4 0.030(3) 0.026(3) 0.023(3) 0.008(2) -0.001(2) 0.012(2)
C5 0.023(3) 0.031(3) 0.027(3) 0.008(2) -0.002(2) 0.010(2)
C6 0.022(3) 0.029(3) 0.022(3) 0.005(2) 0.002(2) 0.004(2)
C7 0.030(3) 0.018(2) 0.031(3) 0.004(2) 0.000(2) 0.008(2)
C8 0.030(3) 0.018(2) 0.026(3) 0.006(2) -0.003(2) 0.006(2)
C9 0.026(3) 0.023(3) 0.027(3) -0.001(2) 0.001(2) 0.011(2)
C10 0.029(3) 0.029(3) 0.019(3) 0.005(2) 0.000(2) 0.013(2)
C11 0.022(3) 0.021(2) 0.028(3) 0.004(2) 0.000(2) 0.002(2)
C12 0.022(3) 0.028(3) 0.030(3) 0.008(2) 0.005(2) 0.005(2)
C13 0.022(2) 0.035(3) 0.021(3) 0.009(2) 0.006(2) 0.012(2)
C14 0.028(3) 0.033(3) 0.023(3) 0.007(2) 0.004(2) 0.012(2)
C15 0.022(2) 0.033(3) 0.023(3) 0.011(2) 0.004(2) 0.012(2)
C16 0.020(2) 0.021(2) 0.023(3) 0.006(2) 0.001(2) 0.008(2)
C17 0.020(2) 0.022(2) 0.017(3) 0.004(2) 0.000(2) 0.003(2)
C18 0.023(3) 0.023(3) 0.025(3) 0.009(2) 0.001(2) 0.008(2)
C19 0.022(2) 0.022(2) 0.025(3) 0.007(2) 0.006(2) 0.008(2)
C20 0.025(3) 0.020(2) 0.020(3) 0.007(2) 0.003(2) 0.007(2)
C21 0.021(2) 0.018(2) 0.022(3) 0.005(2) -0.001(2) 0.006(2)
C22 0.021(2) 0.020(2) 0.025(3) 0.006(2) 0.006(2) 0.009(2)
C23 0.025(3) 0.027(3) 0.021(3) 0.004(2) 0.002(2) 0.009(2)
C24 0.034(3) 0.064(4) 0.037(4) 0.018(3) 0.012(3) 0.031(3)
C25 0.026(3) 0.024(3) 0.020(3) 0.003(2) -0.005(2) 0.008(2)
C26 0.043(4) 0.095(5) 0.030(4) 0.019(4) 0.003(3) 0.049(4)
C50 0.024(3) 0.033(3) 0.021(3) 0.007(2) 0.004(2) 0.005(2)
C51 0.023(3) 0.033(3) 0.032(3) 0.011(2) -0.001(2) 0.011(2)
C52 0.030(3) 0.029(3) 0.031(3) 0.011(2) -0.002(2) 0.010(2)
C53 0.030(3) 0.037(3) 0.020(3) 0.008(2) -0.003(2) 0.007(2)
C54 0.041(3) 0.026(3) 0.026(3) -0.001(2) 0.005(3) -0.002(3)
C55 0.045(3) 0.023(3) 0.041(4) 0.011(3) 0.018(3) 0.004(3)
C56 0.029(3) 0.028(3) 0.021(3) 0.010(2) 0.006(2) 0.007(2)
C57 0.026(3) 0.029(3) 0.023(3) 0.008(2) 0.008(2) 0.009(2)
C58 0.026(3) 0.038(3) 0.020(3) 0.011(2) 0.006(2) 0.017(2)
C59 0.022(2) 0.024(2) 0.021(3) 0.009(2) 0.003(2) 0.009(2)
C60 0.020(2) 0.028(3) 0.028(3) 0.009(2) 0.003(2) 0.004(2)
C61 0.023(3) 0.024(3) 0.029(3) 0.004(2) -0.002(2) 0.004(2)
C62 0.028(3) 0.028(3) 0.030(3) 0.003(2) -0.002(2) 0.009(2)
C63 0.030(3) 0.035(3) 0.023(3) 0.006(2) 0.004(2) 0.019(3)
C64 0.028(3) 0.021(2) 0.033(3) 0.005(2) -0.001(2) 0.007(2)
C65 0.031(3) 0.025(3) 0.030(3) 0.010(2) 0.001(2) 0.012(2)
C66 0.019(2) 0.020(2) 0.023(3) 0.008(2) 0.004(2) 0.004(2)
C67 0.015(2) 0.023(2) 0.026(3) 0.004(2) 0.006(2) 0.005(2)
C68 0.025(3) 0.016(2) 0.028(3) 0.005(2) 0.000(2) 0.006(2)
C69 0.025(3) 0.021(2) 0.021(3) 0.003(2) 0.001(2) 0.006(2)
C70 0.018(2) 0.020(2) 0.025(3) 0.006(2) 0.004(2) 0.007(2)
C71 0.023(2) 0.023(2) 0.019(3) 0.010(2) 0.001(2) 0.007(2)
C72 0.027(3) 0.021(2) 0.028(3) 0.004(2) 0.001(2) 0.010(2)
C73 0.039(3) 0.103(6) 0.030(4) 0.024(4) 0.008(3) 0.048(4)
C74 0.026(3) 0.024(3) 0.031(3) 0.011(2) 0.006(2) 0.009(2)
C75 0.038(3) 0.063(4) 0.037(4) 0.016(3) 0.011(3) 0.035(3)

loop_
_atom_type_symbol
_atom_type_description
_atom_type_scat_dispersion_real
_atom_type_scat_dispersion_imag
_atom_type_scat_source
C C 0.0033 0.0016 'International Tables Vol C Tables 4.2.6.8 and 6.1.1.4'
H H 0.0000 0.0000 'International Tables Vol C Tables 4.2.6.8 and 6.1.1.4'
N N 0.0061 0.0033 'International Tables Vol C Tables 4.2.6.8 and 6.1.1.4'
O O 0.0106 0.0060 'International Tables Vol C Tables 4.2.6.8 and 6.1.1.4'
Tb Tb -0.1723 4.1537 'International Tables Vol C Tables 4.2.6.8 and 6.1.1.4'

loop_
_geom_angle_atom_site_label_1
_geom_angle_atom_site_label_2
_geom_angle_atom_site_label_3
_geom_angle
O4 Tb1 O2 87.57(12)
O4 Tb1 O6 83.22(13)
O2 Tb1 O6 146.11(13)
O4 Tb1 O8 143.89(12)
O2 Tb1 O8 84.89(12)
O6 Tb1 O8 83.67(11)
O4 Tb1 O1 74.55(13)
O2 Tb1 O1 71.46(12)
O6 Tb1 O1 74.65(12)
O8 Tb1 O1 69.56(12)
O4 Tb1 N1 75.12(13)
O2 Tb1 N1 66.29(12)
O6 Tb1 N1 140.41(12)
O8 Tb1 N1 131.94(11)
O1 Tb1 N1 128.22(13)
O4 Tb1 N3 131.26(12)
O2 Tb1 N3 137.86(12)
O6 Tb1 N3 66.83(13)
O8 Tb1 N3 71.96(12)
O1 Tb1 N3 127.52(13)
N1 Tb1 N3 104.00(13)
O4 Tb1 N4 143.16(13)
O2 Tb1 N4 70.55(12)
O6 Tb1 N4 130.96(13)
O8 Tb1 N4 65.24(12)
O1 Tb1 N4 122.24(12)
N1 Tb1 N4 69.08(13)
N3 Tb1 N4 67.88(12)
O4 Tb1 N2 67.12(12)
O2 Tb1 N2 131.81(13)
O6 Tb1 N2 73.34(12)
O8 Tb1 N2 138.97(12)
O1 Tb1 N2 132.10(12)
N1 Tb1 N2 67.81(12)
N3 Tb1 N2 67.87(13)
N4 Tb1 N2 105.65(12)
O50 Tb2 O52 89.94(12)
O50 Tb2 O54 83.00(12)
O52 Tb2 O54 146.26(12)
O50 Tb2 O56 143.68(12)
O52 Tb2 O56 83.06(12)
O54 Tb2 O56 83.42(11)
O50 Tb2 O76 71.98(13)
O52 Tb2 O76 72.33(12)
O54 Tb2 O76 74.11(12)
O56 Tb2 O76 71.94(12)
O50 Tb2 N51 76.11(13)
O52 Tb2 N51 66.42(13)
O54 Tb2 N51 141.49(12)
O56 Tb2 N51 131.11(12)
O76 Tb2 N51 127.00(13)
O50 Tb2 N50 66.65(13)
O52 Tb2 N50 133.71(13)
O54 Tb2 N50 72.78(13)
O56 Tb2 N50 138.91(12)
O76 Tb2 N50 129.16(12)
N51 Tb2 N50 69.32(13)
O50 Tb2 N53 130.72(11)
O52 Tb2 N53 136.41(13)
O54 Tb2 N53 66.41(13)
O56 Tb2 N53 72.13(12)
O76 Tb2 N53 128.64(13)
N51 Tb2 N53 104.27(13)
N50 Tb2 N53 67.80(13)
O50 Tb2 N52 144.09(13)
O52 Tb2 N52 70.26(12)
O54 Tb2 N52 129.77(12)
O56 Tb2 N52 65.40(12)
O76 Tb2 N52 125.42(12)
N51 Tb2 N52 68.62(13)
N50 Tb2 N52 105.42(12)
N53 Tb2 N52 66.96(12)
C1 O2 Tb1 123.4(3)
C6 O4 Tb1 126.1(3)
C10 O6 Tb1 125.2(3)
C16 O8 Tb1 123.4(3)
C23 O9 C24 116.1(4)
C25 O11 C26 113.7(4)
C50 O50 Tb2 124.9(3)
C55 O52 Tb2 124.8(3)
C63 O54 Tb2 126.2(3)
C59 O56 Tb2 123.8(3)
C72 O57 C73 115.0(4)
C74 O59 C75 116.1(4)
C2 N1 C14 111.0(4)
C2 N1 C3 107.5(4)
C14 N1 C3 109.4(4)
C2 N1 Tb1 105.9(3)
C14 N1 Tb1 110.9(3)
C3 N1 Tb1 112.0(3)
C4 N2 C5 110.4(4)
C4 N2 C7 108.1(4)
C5 N2 C7 109.7(4)
C4 N2 Tb1 111.7(3)
C5 N2 Tb1 105.3(3)
C7 N2 Tb1 111.6(3)
C9 N3 C8 108.4(4)
C9 N3 C11 109.9(4)
C8 N3 C11 108.7(4)
C9 N3 Tb1 107.1(3)
C8 N3 Tb1 110.9(3)
C11 N3 Tb1 111.8(3)
C12 N4 C15 110.4(4)
C12 N4 C13 108.6(4)
C15 N4 C13 109.7(3)
C12 N4 Tb1 111.8(3)
C15 N4 Tb1 106.7(3)
C13 N4 Tb1 109.6(3)
C16 N5 C17 126.0(4)
C51 N50 C52 109.7(4)
C51 N50 C65 109.6(4)
C52 N50 C65 108.1(4)
C51 N50 Tb2 106.1(3)
C52 N50 Tb2 110.6(3)
C65 N50 Tb2 112.7(3)
C54 N51 C53 109.7(4)
C54 N51 C56 109.1(4)
C53 N51 C56 109.3(4)
C54 N51 Tb2 107.5(3)
C53 N51 Tb2 110.1(3)
C56 N51 Tb2 111.2(3)
C60 N52 C57 107.8(4)
C60 N52 C58 110.0(4)
C57 N52 C58 109.5(4)
C60 N52 Tb2 112.8(3)
C57 N52 Tb2 110.6(3)
C58 N52 Tb2 106.1(3)
C62 N53 C64 109.0(4)
C62 N53 C61 109.8(4)
C64 N53 C61 108.5(4)
C62 N53 Tb2 107.1(3)
C64 N53 Tb2 110.4(3)
C61 N53 Tb2 112.0(3)
C59 N54 C66 126.1(4)
O3 C1 O2 124.8(5)
O3 C1 C2 117.8(5)
O2 C1 C2 117.4(4)
N1 C2 C1 112.4(4)
N1 C3 C4 111.3(4)
N2 C4 C3 113.0(4)
N2 C5 C6 113.3(4)
O5 C6 O4 124.3(5)
O5 C6 C5 118.4(4)
O4 C6 C5 117.2(4)
N2 C7 C8 109.7(4)
N3 C8 C7 113.1(4)
N3 C9 C10 112.7(4)
O7 C10 O6 124.8(5)
O7 C10 C9 117.9(5)
O6 C10 C9 117.3(4)
N3 C11 C12 111.3(4)
N4 C12 C11 113.4(4)
N4 C13 C14 111.4(4)
N1 C14 C13 113.7(4)
N4 C15 C16 109.5(4)
O8 C16 N5 124.2(5)
O8 C16 C15 120.1(4)
N5 C16 C15 115.7(4)
C22 C17 C18 119.7(5)
C22 C17 N5 117.6(4)
C18 C17 N5 122.6(4)
C19 C18 C17 119.6(4)
C20 C19 C18 121.0(4)
C20 C19 C23 117.6(5)
C18 C19 C23 121.4(4)
C19 C20 C21 119.7(5)
C20 C21 C22 119.9(4)
C20 C21 C25 117.0(5)
C22 C21 C25 123.1(4)
C17 C22 C21 120.0(4)
O10 C23 O9 123.9(4)
O10 C23 C19 123.3(5)
O9 C23 C19 112.8(4)
O12 C25 O11 124.1(4)
O12 C25 C21 123.0(4)
O11 C25 C21 112.9(5)
O51 C50 O50 125.1(5)
O51 C50 C51 117.5(4)
O50 C50 C51 117.5(5)
N50 C51 C50 113.6(4)
N50 C52 C53 113.7(4)
N51 C53 C52 112.1(4)
N51 C54 C55 110.7(5)
O53 C55 O52 124.6(6)
O53 C55 C54 118.3(5)
O52 C55 C54 117.1(5)
N51 C56 C57 113.5(4)
N52 C57 C56 110.8(4)
N52 C58 C59 110.3(4)
O56 C59 N54 124.4(5)
O56 C59 C58 119.8(4)
N54 C59 C58 115.8(4)
N52 C60 C61 112.8(4)
N53 C61 C60 111.8(4)
N53 C62 C63 113.8(4)
O55 C63 O54 125.3(5)
O55 C63 C62 117.9(5)
O54 C63 C62 116.9(4)
N53 C64 C65 112.5(4)
N50 C65 C64 110.2(4)
C71 C66 C67 120.0(5)
C71 C66 N54 122.7(4)
C67 C66 N54 117.3(4)
C66 C67 C68 120.5(4)
C67 C68 C69 119.9(4)
C67 C68 C72 123.7(4)
C69 C68 C72 116.4(5)
C70 C69 C68 119.8(5)
C69 C70 C71 120.4(4)
C69 C70 C74 118.4(5)
C71 C70 C74 121.2(4)
C66 C71 C70 119.5(4)
O58 C72 O57 123.3(5)
O58 C72 C68 124.4(4)
O57 C72 C68 112.2(5)
O60 C74 O59 123.8(4)
O60 C74 C70 123.2(5)
O59 C74 C70 113.1(5)

loop_
_geom_bond_atom_site_label_1
_geom_bond_atom_site_label_2
_geom_bond_distance
Tb1 O4 2.295(3)
Tb1 O2 2.364(3)
Tb1 O6 2.365(3)
Tb1 O8 2.409(3)
Tb1 O1 2.415(4)
Tb1 N1 2.612(4)
Tb1 N3 2.642(4)
Tb1 N4 2.654(4)
Tb1 N2 2.659(4)
Tb2 O50 2.334(4)
Tb2 O52 2.361(3)
Tb2 O54 2.367(3)
Tb2 O56 2.394(3)
Tb2 O76 2.417(4)
Tb2 N51 2.604(4)
Tb2 N50 2.632(4)
Tb2 N53 2.662(4)
Tb2 N52 2.678(4)
O2 C1 1.265(6)
O3 C1 1.246(6)
O4 C6 1.274(6)
O5 C6 1.234(6)
O6 C10 1.268(6)
O7 C10 1.250(6)
O8 C16 1.231(5)
O9 C23 1.325(6)
O9 C24 1.454(6)
O10 C23 1.204(6)
O11 C25 1.317(6)
O11 C26 1.463(6)
O12 C25 1.196(6)
O50 C50 1.271(6)
O51 C50 1.246(6)
O52 C55 1.266(7)
O53 C55 1.255(6)
O54 C63 1.271(6)
O55 C63 1.248(6)
O56 C59 1.249(5)
O57 C72 1.336(6)
O57 C73 1.449(6)
O58 C72 1.196(6)
O59 C74 1.319(6)
O59 C75 1.449(6)
O60 C74 1.217(7)
N1 C2 1.476(6)
N1 C14 1.483(7)
N1 C3 1.500(6)
N2 C4 1.474(7)
N2 C5 1.478(6)
N2 C7 1.498(6)
N3 C9 1.478(7)
N3 C8 1.486(6)
N3 C11 1.490(6)
N4 C12 1.480(6)
N4 C15 1.482(6)
N4 C13 1.500(6)
N5 C16 1.352(6)
N5 C17 1.423(6)
N50 C51 1.473(6)
N50 C52 1.483(7)
N50 C65 1.499(6)
N51 C54 1.482(6)
N51 C53 1.485(6)
N51 C56 1.490(7)
N52 C60 1.479(6)
N52 C57 1.488(6)
N52 C58 1.486(6)
N53 C62 1.476(7)
N53 C64 1.485(6)
N53 C61 1.486(6)
N54 C59 1.341(6)
N54 C66 1.421(6)
C1 C2 1.520(7)
C3 C4 1.505(7)
C5 C6 1.529(7)
C7 C8 1.517(7)
C9 C10 1.519(7)
C11 C12 1.517(7)
C13 C14 1.507(7)
C15 C16 1.521(7)
C17 C22 1.389(7)
C17 C18 1.403(6)
C18 C19 1.386(7)
C19 C20 1.381(7)
C19 C23 1.484(6)
C20 C21 1.392(6)
C21 C22 1.404(7)
C21 C25 1.497(7)
C50 C51 1.506(7)
C52 C53 1.512(7)
C54 C55 1.526(9)
C56 C57 1.523(7)
C58 C59 1.524(7)
C60 C61 1.514(7)
C62 C63 1.519(8)
C64 C65 1.518(7)
C66 C71 1.388(6)
C66 C67 1.389(7)
C67 C68 1.390(7)
C68 C69 1.394(7)
C68 C72 1.496(7)
C69 C70 1.383(7)
C70 C71 1.406(7)
C70 C74 1.483(6)

loop_
_geom_torsion_atom_site_label_1
_geom_torsion_atom_site_label_2
_geom_torsion_atom_site_label_3
_geom_torsion_atom_site_label_4
_geom_torsion
O4 Tb1 O2 C1 52.6(4)
O6 Tb1 O2 C1 126.7(4)
O8 Tb1 O2 C1 -162.7(4)
O1 Tb1 O2 C1 127.1(4)
N1 Tb1 O2 C1 -22.2(4)
N3 Tb1 O2 C1 -106.9(4)
N4 Tb1 O2 C1 -97.2(4)
N2 Tb1 O2 C1 -3.3(5)
O2 Tb1 O4 C6 -155.7(4)
O6 Tb1 O4 C6 56.9(4)
O8 Tb1 O4 C6 126.3(4)
O1 Tb1 O4 C6 132.8(4)
N1 Tb1 O4 C6 -89.6(4)
N3 Tb1 O4 C6 6.1(5)
N4 Tb1 O4 C6 -103.5(4)
N2 Tb1 O4 C6 -17.8(4)
O4 Tb1 O6 C10 -149.5(4)
O2 Tb1 O6 C10 135.2(4)
O8 Tb1 O6 C10 64.3(4)
O1 Tb1 O6 C10 134.7(4)
N1 Tb1 O6 C10 -92.8(4)
N3 Tb1 O6 C10 -8.8(4)
N4 Tb1 O6 C10 15.1(4)
N2 Tb1 O6 C10 -81.4(4)
O4 Tb1 O8 C16 133.3(4)
O2 Tb1 O8 C16 54.5(4)
O6 Tb1 O8 C16 -157.5(4)
O1 Tb1 O8 C16 126.6(4)
N1 Tb1 O8 C16 3.0(4)
N3 Tb1 O8 C16 -89.8(4)
N4 Tb1 O8 C16 -16.4(4)
N2 Tb1 O8 C16 -102.0(4)
O52 Tb2 O50 C50 157.2(4)
O54 Tb2 O50 C50 -55.8(4)
O56 Tb2 O50 C50 -124.6(4)
O76 Tb2 O50 C50 -131.4(4)
N51 Tb2 O50 C50 91.6(4)
N50 Tb2 O50 C50 18.4(4)
N53 Tb2 O50 C50 -5.5(5)
N52 Tb2 O50 C50 102.5(4)
O50 Tb2 O52 C55 -61.4(4)
O54 Tb2 O52 C55 -138.6(4)
O56 Tb2 O52 C55 154.4(4)
O76 Tb2 O52 C55 -132.4(5)
N51 Tb2 O52 C55 13.5(4)
N50 Tb2 O52 C55 -4.7(5)
N53 Tb2 O52 C55 99.6(5)
N52 Tb2 O52 C55 88.1(4)
O50 Tb2 O54 C63 150.9(4)
O52 Tb2 O54 C63 -129.8(4)
O56 Tb2 O54 C63 -62.9(4)
O76 Tb2 O54 C63 -135.9(4)
N51 Tb2 O54 C63 93.8(4)
N50 Tb2 O54 C63 83.2(4)
N53 Tb2 O54 C63 10.5(4)
N52 Tb2 O54 C63 -12.7(5)
O50 Tb2 O56 C59 -133.9(4)
O52 Tb2 O56 C59 -53.6(4)
O54 Tb2 O56 C59 157.4(4)
O76 Tb2 O56 C59 -127.2(4)
N51 Tb2 O56 C59 -3.4(4)
N50 Tb2 O56 C59 103.3(4)
N53 Tb2 O56 C59 90.1(4)
N52 Tb2 O56 C59 17.9(4)
O4 Tb1 N1 C2 -63.3(3)
O2 Tb1 N1 C2 30.6(3)
O6 Tb1 N1 C2 -122.5(3)
O8 Tb1 N1 C2 88.9(3)
O1 Tb1 N1 C2 -7.4(3)
N3 Tb1 N1 C2 167.1(3)
N4 Tb1 N1 C2 107.8(3)
N2 Tb1 N1 C2 -134.3(3)
O4 Tb1 N1 C14 176.2(3)
O2 Tb1 N1 C14 -89.9(3)
O6 Tb1 N1 C14 117.1(3)
O8 Tb1 N1 C14 -31.6(3)
O1 Tb1 N1 C14 -127.9(3)
N3 Tb1 N1 C14 46.6(3)
N4 Tb1 N1 C14 -12.7(3)
N2 Tb1 N1 C14 105.2(3)
O4 Tb1 N1 C3 53.7(3)
O2 Tb1 N1 C3 147.6(3)
O6 Tb1 N1 C3 -5.5(4)
O8 Tb1 N1 C3 -154.1(3)
O1 Tb1 N1 C3 109.6(3)
N3 Tb1 N1 C3 -75.9(3)
N4 Tb1 N1 C3 -135.2(3)
N2 Tb1 N1 C3 -17.3(3)
O4 Tb1 N2 C4 -93.8(3)
O2 Tb1 N2 C4 -29.8(4)
O6 Tb1 N2 C4 176.6(3)
O8 Tb1 N2 C4 117.9(3)
O1 Tb1 N2 C4 -133.3(3)
N1 Tb1 N2 C4 -11.2(3)
N3 Tb1 N2 C4 105.4(3)
N4 Tb1 N2 C4 47.8(3)
O4 Tb1 N2 C5 26.1(3)
O2 Tb1 N2 C5 90.1(3)
O6 Tb1 N2 C5 -63.5(3)
O8 Tb1 N2 C5 -122.2(3)
O1 Tb1 N2 C5 -13.4(4)
N1 Tb1 N2 C5 108.7(3)
N3 Tb1 N2 C5 -134.7(3)
N4 Tb1 N2 C5 167.7(3)
O4 Tb1 N2 C7 145.1(3)
O2 Tb1 N2 C7 -151.0(3)
O6 Tb1 N2 C7 55.5(3)
O8 Tb1 N2 C7 -3.2(4)
O1 Tb1 N2 C7 105.5(3)
N1 Tb1 N2 C7 -132.3(3)
N3 Tb1 N2 C7 -15.7(3)
N4 Tb1 N2 C7 -73.3(3)
O4 Tb1 N3 C9 80.1(3)
O2 Tb1 N3 C9 -127.6(3)
O6 Tb1 N3 C9 23.2(3)
O8 Tb1 N3 C9 -67.6(3)
O1 Tb1 N3 C9 -23.0(3)
N1 Tb1 N3 C9 162.4(3)
N4 Tb1 N3 C9 -137.5(3)
N2 Tb1 N3 C9 103.8(3)
O4 Tb1 N3 C8 -38.0(4)
O2 Tb1 N3 C8 114.3(3)
O6 Tb1 N3 C8 -94.9(3)
O8 Tb1 N3 C8 174.3(3)
O1 Tb1 N3 C8 -141.2(3)
N1 Tb1 N3 C8 44.3(3)
N4 Tb1 N3 C8 104.4(3)
N2 Tb1 N3 C8 -14.3(3)
O4 Tb1 N3 C11 -159.5(3)
O2 Tb1 N3 C11 -7.1(4)
O6 Tb1 N3 C11 143.7(4)
O8 Tb1 N3 C11 52.9(3)
O1 Tb1 N3 C11 97.4(3)
N1 Tb1 N3 C11 -77.1(3)
N4 Tb1 N3 C11 -17.0(3)
N2 Tb1 N3 C11 -135.7(4)
O4 Tb1 N4 C12 118.8(3)
O2 Tb1 N4 C12 175.7(4)
O6 Tb1 N4 C12 -35.1(4)
O8 Tb1 N4 C12 -91.0(3)
O1 Tb1 N4 C12 -132.8(3)
N1 Tb1 N4 C12 104.4(3)
N3 Tb1 N4 C12 -11.4(3)
N2 Tb1 N4 C12 46.2(3)
O4 Tb1 N4 C15 -120.4(3)
O2 Tb1 N4 C15 -63.5(3)
O6 Tb1 N4 C15 85.7(3)
O8 Tb1 N4 C15 29.9(3)
O1 Tb1 N4 C15 -11.9(3)
N1 Tb1 N4 C15 -134.8(3)
N3 Tb1 N4 C15 109.5(3)
N2 Tb1 N4 C15 167.0(3)
O4 Tb1 N4 C13 -1.7(4)
O2 Tb1 N4 C13 55.2(3)
O6 Tb1 N4 C13 -155.6(3)
O8 Tb1 N4 C13 148.6(3)
O1 Tb1 N4 C13 106.8(3)
N1 Tb1 N4 C13 -16.1(3)
N3 Tb1 N4 C13 -131.8(3)
N2 Tb1 N4 C13 -74.3(3)
O50 Tb2 N50 C51 -26.6(3)
O52 Tb2 N50 C51 -92.1(3)
O54 Tb2 N50 C51 63.1(3)
O56 Tb2 N50 C51 120.6(3)
O76 Tb2 N50 C51 11.6(4)
N51 Tb2 N50 C51 -109.9(3)
N53 Tb2 N50 C51 134.1(3)
N52 Tb2 N50 C51 -169.4(3)
O50 Tb2 N50 C52 92.3(3)
O52 Tb2 N50 C52 26.8(4)
O54 Tb2 N50 C52 -178.0(4)
O56 Tb2 N50 C52 -120.5(3)
O76 Tb2 N50 C52 130.5(3)
N51 Tb2 N50 C52 9.0(3)
N53 Tb2 N50 C52 -107.0(3)
N52 Tb2 N50 C52 -50.5(3)
O50 Tb2 N50 C65 -146.6(3)
O52 Tb2 N50 C65 147.9(3)
O54 Tb2 N50 C65 -56.9(3)
O56 Tb2 N50 C65 0.6(4)
O76 Tb2 N50 C65 -108.4(3)
N51 Tb2 N50 C65 130.1(3)
N53 Tb2 N50 C65 14.1(3)
N52 Tb2 N50 C65 70.6(3)
O50 Tb2 N51 C54 68.5(3)
O52 Tb2 N51 C54 -27.6(3)
O54 Tb2 N51 C54 127.7(3)
O56 Tb2 N51 C54 -83.8(4)
O76 Tb2 N51 C54 14.4(4)
N50 Tb2 N51 C54 138.5(4)
N53 Tb2 N51 C54 -162.4(3)
N52 Tb2 N51 C54 -104.6(3)
O50 Tb2 N51 C53 -50.9(3)
O52 Tb2 N51 C53 -147.0(4)
O54 Tb2 N51 C53 8.3(4)
O56 Tb2 N51 C53 156.7(3)
O76 Tb2 N51 C53 -105.1(3)
N50 Tb2 N51 C53 19.0(3)
N53 Tb2 N51 C53 78.2(3)
N52 Tb2 N51 C53 136.0(4)
O50 Tb2 N51 C56 -172.2(3)
O52 Tb2 N51 C56 91.7(3)
O54 Tb2 N51 C56 -113.0(3)
O56 Tb2 N51 C56 35.5(3)
O76 Tb2 N51 C56 133.6(3)
N50 Tb2 N51 C56 -102.2(3)
N53 Tb2 N51 C56 -43.1(3)
N52 Tb2 N51 C56 14.7(3)
O50 Tb2 N52 C60 -117.7(3)
O52 Tb2 N52 C60 -177.9(4)
O54 Tb2 N52 C60 33.8(4)
O56 Tb2 N52 C60 90.8(3)
O76 Tb2 N52 C60 132.7(3)
N51 Tb2 N52 C60 -106.3(3)
N50 Tb2 N52 C60 -46.4(3)
N53 Tb2 N52 C60 10.7(3)
O50 Tb2 N52 C57 3.0(4)
O52 Tb2 N52 C57 -57.2(3)
O54 Tb2 N52 C57 154.5(3)
O56 Tb2 N52 C57 -148.5(3)
O76 Tb2 N52 C57 -106.6(3)
N51 Tb2 N52 C57 14.4(3)
N50 Tb2 N52 C57 74.3(3)
N53 Tb2 N52 C57 131.4(3)
O50 Tb2 N52 C58 121.7(3)
O52 Tb2 N52 C58 61.5(3)
O54 Tb2 N52 C58 -86.8(3)
O56 Tb2 N52 C58 -29.8(3)
O76 Tb2 N52 C58 12.1(3)
N51 Tb2 N52 C58 133.1(3)
N50 Tb2 N52 C58 -167.0(3)
N53 Tb2 N52 C58 -109.9(3)
O50 Tb2 N53 C62 -79.2(3)
O52 Tb2 N53 C62 126.4(3)
O54 Tb2 N53 C62 -22.6(3)
O56 Tb2 N53 C62 67.9(3)
O76 Tb2 N53 C62 20.3(3)
N51 Tb2 N53 C62 -163.0(3)
N50 Tb2 N53 C62 -102.8(3)
N52 Tb2 N53 C62 138.1(3)
O50 Tb2 N53 C64 39.4(4)
O52 Tb2 N53 C64 -115.0(3)
O54 Tb2 N53 C64 96.0(3)
O56 Tb2 N53 C64 -173.5(3)
O76 Tb2 N53 C64 138.9(3)
N51 Tb2 N53 C64 -44.4(3)
N50 Tb2 N53 C64 15.8(3)
N52 Tb2 N53 C64 -103.3(3)
O50 Tb2 N53 C61 160.4(3)
O52 Tb2 N53 C61 6.0(4)
O54 Tb2 N53 C61 -143.0(4)
O56 Tb2 N53 C61 -52.5(3)
O76 Tb2 N53 C61 -100.0(3)
N51 Tb2 N53 C61 76.6(3)
N50 Tb2 N53 C61 136.8(4)
N52 Tb2 N53 C61 17.8(3)
Tb1 O2 C1 O3 -169.9(4)
Tb1 O2 C1 C2 8.0(6)
C14 N1 C2 C1 81.4(5)
C3 N1 C2 C1 -159.0(4)
Tb1 N1 C2 C1 -39.0(5)
O3 C1 C2 N1 -157.2(5)
O2 C1 C2 N1 24.7(7)
C2 N1 C3 C4 160.7(4)
C14 N1 C3 C4 -78.7(5)
Tb1 N1 C3 C4 44.7(5)
C5 N2 C4 C3 -77.5(5)
C7 N2 C4 C3 162.5(4)
Tb1 N2 C4 C3 39.4(5)
N1 C3 C4 N2 -57.6(6)
C4 N2 C5 C6 86.7(5)
C7 N2 C5 C6 -154.3(4)
Tb1 N2 C5 C6 -34.0(5)
Tb1 O4 C6 O5 -173.5(4)
Tb1 O4 C6 C5 4.6(6)
N2 C5 C6 O5 -157.6(5)
N2 C5 C6 O4 24.1(7)
C4 N2 C7 C8 -79.5(5)
C5 N2 C7 C8 160.1(4)
Tb1 N2 C7 C8 43.8(5)
C9 N3 C8 C7 -73.0(5)
C11 N3 C8 C7 167.5(4)
Tb1 N3 C8 C7 44.3(5)
N2 C7 C8 N3 -60.7(6)
C8 N3 C9 C10 84.1(5)
C11 N3 C9 C10 -157.3(4)
Tb1 N3 C9 C10 -35.6(4)
Tb1 O6 C10 O7 173.2(4)
Tb1 O6 C10 C9 -8.3(6)
N3 C9 C10 O7 -149.3(5)
N3 C9 C10 O6 32.1(6)
C9 N3 C11 C12 162.7(4)
C8 N3 C11 C12 -78.8(5)
Tb1 N3 C11 C12 43.9(5)
C15 N4 C12 C11 -79.4(5)
C13 N4 C12 C11 160.4(4)
Tb1 N4 C12 C11 39.3(5)
N3 C11 C12 N4 -57.4(6)
C12 N4 C13 C14 -78.7(5)
C15 N4 C13 C14 160.6(4)
Tb1 N4 C13 C14 43.7(5)
C2 N1 C14 C13 -75.6(5)
C3 N1 C14 C13 165.9(4)
Tb1 N1 C14 C13 41.9(5)
N4 C13 C14 N1 -59.9(6)
C12 N4 C15 C16 80.9(5)
C13 N4 C15 C16 -159.5(4)
Tb1 N4 C15 C16 -40.9(5)
Tb1 O8 C16 N5 -180.0(3)
Tb1 O8 C16 C15 -1.4(6)
C17 N5 C16 O8 -3.1(8)
C17 N5 C16 C15 178.3(4)
N4 C15 C16 O8 32.0(6)
N4 C15 C16 N5 -149.4(4)
C16 N5 C17 C22 164.8(5)
C16 N5 C17 C18 -19.0(8)
C22 C17 C18 C19 -1.7(7)
N5 C17 C18 C19 -177.8(5)
C17 C18 C19 C20 -0.6(8)
C17 C18 C19 C23 179.2(5)
C18 C19 C20 C21 2.2(8)
C23 C19 C20 C21 -177.6(5)
C19 C20 C21 C22 -1.5(7)
C19 C20 C21 C25 180.0(5)
C18 C17 C22 C21 2.3(7)
N5 C17 C22 C21 178.6(4)
C20 C21 C22 C17 -0.7(7)
C25 C21 C22 C17 177.7(5)
C24 O9 C23 O10 -0.3(8)
C24 O9 C23 C19 179.8(5)
C20 C19 C23 O10 3.1(8)
C18 C19 C23 O10 -176.6(6)
C20 C19 C23 O9 -176.9(5)
C18 C19 C23 O9 3.3(7)
C26 O11 C25 O12 -0.7(8)
C26 O11 C25 C21 178.7(5)
C20 C21 C25 O12 4.2(8)
C22 C21 C25 O12 -174.2(5)
C20 C21 C25 O11 -175.2(5)
C22 C21 C25 O11 6.4(7)
Tb2 O50 C50 O51 172.9(4)
Tb2 O50 C50 C51 -5.2(7)
C52 N50 C51 C50 -84.6(5)
C65 N50 C51 C50 156.8(4)
Tb2 N50 C51 C50 34.9(5)
O51 C50 C51 N50 158.0(5)
O50 C50 C51 N50 -23.8(7)
C51 N50 C52 C53 79.8(5)
C65 N50 C52 C53 -160.7(4)
Tb2 N50 C52 C53 -36.9(5)
C54 N51 C53 C52 -164.1(5)
C56 N51 C53 C52 76.3(5)
Tb2 N51 C53 C52 -46.1(5)
N50 C52 C53 N51 58.1(6)
C53 N51 C54 C55 159.1(5)
C56 N51 C54 C55 -81.2(5)
Tb2 N51 C54 C55 39.5(5)
Tb2 O52 C55 O53 -175.9(4)
Tb2 O52 C55 C54 4.3(7)
N51 C54 C55 O53 148.1(5)
N51 C54 C55 O52 -32.1(7)
C54 N51 C56 C57 74.5(5)
C53 N51 C56 C57 -165.6(4)
Tb2 N51 C56 C57 -43.8(5)
C60 N52 C57 C56 81.9(5)
C58 N52 C57 C56 -158.4(4)
Tb2 N52 C57 C56 -41.7(5)
N51 C56 C57 N52 59.5(6)
C60 N52 C58 C59 -82.4(5)
C57 N52 C58 C59 159.3(4)
Tb2 N52 C58 C59 39.8(5)
Tb2 O56 C59 N54 177.2(4)
Tb2 O56 C59 C58 -1.2(6)
C66 N54 C59 O56 3.6(8)
C66 N54 C59 C58 -177.9(5)
N52 C58 C59 O56 -29.9(7)
N52 C58 C59 N54 151.5(4)
C57 N52 C60 C61 -160.7(4)
C58 N52 C60 C61 79.9(5)
Tb2 N52 C60 C61 -38.4(5)
C62 N53 C61 C60 -163.7(4)
C64 N53 C61 C60 77.2(5)
Tb2 N53 C61 C60 -44.9(5)
N52 C60 C61 N53 57.1(6)
C64 N53 C62 C63 -85.7(5)
C61 N53 C62 C63 155.5(4)
Tb2 N53 C62 C63 33.7(5)
Tb2 O54 C63 O55 -176.4(4)
Tb2 O54 C63 C62 4.8(6)
N53 C62 C63 O55 152.5(5)
N53 C62 C63 O54 -28.6(6)
C62 N53 C64 C65 72.3(5)
C61 N53 C64 C65 -168.2(4)
Tb2 N53 C64 C65 -45.1(5)
C51 N50 C65 C64 -160.3(4)
C52 N50 C65 C64 80.1(5)
Tb2 N50 C65 C64 -42.4(5)
N53 C64 C65 N50 60.2(6)
C59 N54 C66 C71 19.2(8)
C59 N54 C66 C67 -163.2(5)
C71 C66 C67 C68 -1.3(7)
N54 C66 C67 C68 -178.9(4)
C66 C67 C68 C69 0.6(7)
C66 C67 C68 C72 -178.3(5)
C67 C68 C69 C70 1.0(7)
C72 C68 C69 C70 -180.0(5)
C68 C69 C70 C71 -1.9(7)
C68 C69 C70 C74 178.8(5)
C67 C66 C71 C70 0.3(7)
N54 C66 C71 C70 177.7(5)
C69 C70 C71 C66 1.3(7)
C74 C70 C71 C66 -179.4(5)
C73 O57 C72 O58 1.6(8)
C73 O57 C72 C68 -179.9(5)
C67 C68 C72 O58 173.5(5)
C69 C68 C72 O58 -5.5(8)
C67 C68 C72 O57 -5.0(7)
C69 C68 C72 O57 176.0(5)
C75 O59 C74 O60 1.1(8)
C75 O59 C74 C70 -179.3(5)
C69 C70 C74 O60 -4.9(8)
C71 C70 C74 O60 175.8(5)
C69 C70 C74 O59 175.5(5)
C71 C70 C74 O59 -3.8(7)
